data_4513131
loop_
_publ_author_name
'Han, Song-De'
'Liu, Sui-Jun'
'Wang, Qing-Lun'
'Miao, Xiao-Hong'
'Hu, Tong-Liang'
'Bu, Xian-He'

_publ_section_title
;
 Synthesis and Magnetic Properties of a Series of Octanuclear [Fe6Ln2]
 Nanoclusters
;
_journal_issue 5
_journal_name_full 'Crystal Growth &amp; Design'
_journal_page_first 2253
_journal_paper_doi 10.1021/acs.cgd.5b00024
_journal_volume 15
_journal_year 2015
_chemical_formula_sum 'C82 H152 Fe6 N4 O38 Y2'
_chemical_formula_weight 2314.99
_chemical_name_systematic
; 
 ? 
;
_space_group_IT_number 14
_symmetry_cell_setting monoclinic
_symmetry_space_group_name_Hall '-P 2yn'
_symmetry_space_group_name_H-M 'P 1 21/n 1'
_atom_sites_solution_hydrogens geom
_atom_sites_solution_primary direct
_atom_sites_solution_secondary difmap
_audit_creation_method SHELXL-97
_cell_angle_alpha 90.00
_cell_angle_beta 92.01(3)
_cell_angle_gamma 90.00
_cell_formula_units_Z 2
_cell_length_a 16.919(3)
_cell_length_b 19.726(4)
_cell_length_c 18.066(4)
_cell_measurement_temperature 293(2)
_cell_volume 6026(2)
_computing_structure_refinement 'SHELXL-97 (Sheldrick, 1997)'
_computing_structure_solution 'SHELXS-97 (Sheldrick, 1990)'
_diffrn_ambient_temperature 293(2)
_diffrn_measured_fraction_theta_full 0.998
_diffrn_measured_fraction_theta_max 0.998
_diffrn_radiation_monochromator graphite
_diffrn_radiation_source 'fine-focus sealed tube'
_diffrn_radiation_type MoK\a
_diffrn_radiation_wavelength 0.71073
_diffrn_reflns_av_R_equivalents 0.1146
_diffrn_reflns_av_sigmaI/netI 0.1063
_diffrn_reflns_limit_h_max 21
_diffrn_reflns_limit_h_min -21
_diffrn_reflns_limit_k_max 25
_diffrn_reflns_limit_k_min -25
_diffrn_reflns_limit_l_max 23
_diffrn_reflns_limit_l_min -23
_diffrn_reflns_number 61368
_diffrn_reflns_theta_full 27.48
_diffrn_reflns_theta_max 27.48
_diffrn_reflns_theta_min 3.06
_exptl_absorpt_coefficient_mu 1.722
_exptl_absorpt_correction_T_max 0.842
_exptl_absorpt_correction_T_min 0.764
_exptl_absorpt_correction_type multi-scan
_exptl_crystal_colour orange
_exptl_crystal_density_diffrn 1.276
_exptl_crystal_density_method 'not measured'
_exptl_crystal_description block
_exptl_crystal_F_000 2420
_exptl_crystal_size_max 0.17
_exptl_crystal_size_mid 0.13
_exptl_crystal_size_min 0.10
_platon_squeeze_details
;
The PLATON SQUEEZE procedure was used to treat 
regions of diffuse solvent which could not be modeled 
properly in terms of atomic sites. Their contribution to 
the diffraction pattern was removed and modified F^2^ was
written to a new HKL file. The number of located electrons, 
in one void per unit cell is 121. There are two formula units 
in one unit cell. On base of charge balance considerations, volume/count_electrons 
analysis, TG analyses and elemental analyses, this residual electron density 
was assigned to half dimethylformamide molecule,one ethanol molecule and two and half water molecules. 
So SQUEEZE removed these disordered units per unit cell. 
See refs. (a) O. V. Dolomanov, D. B. Cordes, N. R. Champness, A. J. Blake,
L. R. Hanton, G. B. Jameson, M. Schroder and C. Wilson. Chem. Commun.
2004, 642; (b) Y. Du, A. L. Thompson and D. O. Hare. Chem. Commun. 2008, 5987;
(c) Y. F. Bi, X. T. Wang, W. P. Liao, X. F. Wang, X. W. Wang, H. J. Zhang,
and S. Gao, J. Am. Chem. Soc. 2009, 131, 11650.
;
_refine_diff_density_max 0.613
_refine_diff_density_min -0.677
_refine_diff_density_rms 0.102
_refine_ls_extinction_method none
_refine_ls_goodness_of_fit_ref 1.020
_refine_ls_hydrogen_treatment mixed
_refine_ls_matrix_type full
_refine_ls_number_parameters 650
_refine_ls_number_reflns 13811
_refine_ls_number_restraints 1963
_refine_ls_restrained_S_all 1.006
_refine_ls_R_factor_all 0.1434
_refine_ls_R_factor_gt 0.0823
_refine_ls_shift/su_max 0.035
_refine_ls_shift/su_mean 0.003
_refine_ls_structure_factor_coef Fsqd
_refine_ls_weighting_details 'calc w=1/[\s^2^(Fo^2^)+(0.0972P)^2^+8.5337P] where P=(Fo^2^+2Fc^2^)/3'
_refine_ls_weighting_scheme calc
_refine_ls_wR_factor_gt 0.1842
_refine_ls_wR_factor_ref 0.2133
_reflns_number_gt 8310
_reflns_number_total 13811
_reflns_threshold_expression >2sigma(I)
_cod_data_source_file cg5b00024_si_002.cif
_cod_data_source_block 1
_cod_depositor_comments
;
The following automatic conversions were performed:

'_symmetry_cell_setting' value 'Monoclinic' changed to 'monoclinic'
according to
/usr/data/users/saulius/crontab/automatic-downloads/current/ACS/lib/dictionaries/cif_core.dic
dictionary named 'cif_core.dic' version 2.4.2 from 2011-04-26.

'_exptl_absorpt_correction_type' value 'Multi-scan' changed to
'multi-scan' according to
/usr/data/users/saulius/crontab/automatic-downloads/current/ACS/lib/dictionaries/cif_core.dic
dictionary named 'cif_core.dic' version 2.4.2 from 2011-04-26.

Automatic conversion script
Id: cif_fix_values 3271 2015-04-21 07:52:19Z andrius 
;
_cod_original_sg_symbol_H-M 'P 21/n'
_cod_database_code 4513131

loop_
_symmetry_equiv_pos_as_xyz
'x, y, z'
'-x+1/2, y+1/2, -z+1/2'
'-x, -y, -z'
'x-1/2, -y-1/2, z-1/2'

loop_
_atom_site_label
_atom_site_type_symbol
_atom_site_fract_x
_atom_site_fract_y
_atom_site_fract_z
_atom_site_U_iso_or_equiv
_atom_site_adp_type
_atom_site_occupancy
_atom_site_symmetry_multiplicity
_atom_site_calc_flag
_atom_site_refinement_flags
_atom_site_disorder_assembly
_atom_site_disorder_group
C1 C 0.2910(4) 0.0892(3) 0.2855(3) 0.0500(17) Uani 1 1 d D A .
C2 C 0.2153(4) 0.0677(3) 0.2419(3) 0.074(2) Uani 1 1 d D . .
C3 C 0.1628(6) 0.0251(7) 0.2902(7) 0.078(3) Uani 0.506(5) 1 d PDU A 1
H3A H 0.1161 0.0119 0.2621 0.118 Uiso 0.506(5) 1 calc PR A 1
H3B H 0.1480 0.0512 0.3324 0.118 Uiso 0.506(5) 1 calc PR A 1
H3C H 0.1910 -0.0147 0.3065 0.118 Uiso 0.506(5) 1 calc PR A 1
C4 C 0.1699(7) 0.1308(6) 0.2162(8) 0.088(4) Uani 0.506(5) 1 d PDU A 1
H4A H 0.1229 0.1175 0.1887 0.131 Uiso 0.506(5) 1 calc PR A 1
H4B H 0.2027 0.1576 0.1851 0.131 Uiso 0.506(5) 1 calc PR A 1
H4C H 0.1558 0.1570 0.2585 0.131 Uiso 0.506(5) 1 calc PR A 1
C5 C 0.2384(8) 0.0261(7) 0.1750(6) 0.107(4) Uani 0.506(5) 1 d PDU A 1
H5A H 0.1916 0.0124 0.1474 0.161 Uiso 0.506(5) 1 calc PR A 1
H5B H 0.2673 -0.0133 0.1914 0.161 Uiso 0.506(5) 1 calc PR A 1
H5C H 0.2710 0.0531 0.1440 0.161 Uiso 0.506(5) 1 calc PR A 1
C6 C 0.2537(5) 0.2493(4) 0.3790(4) 0.071(2) Uani 1 1 d DU A .
C7 C 0.1755(5) 0.2750(4) 0.4133(4) 0.094(2) Uani 1 1 d DU . .
C8 C 0.1987(9) 0.2970(9) 0.4934(6) 0.120(4) Uani 0.506(5) 1 d PDU A 1
H8A H 0.1527 0.3135 0.5174 0.180 Uiso 0.506(5) 1 calc PR A 1
H8B H 0.2376 0.3324 0.4921 0.180 Uiso 0.506(5) 1 calc PR A 1
H8C H 0.2201 0.2589 0.5204 0.180 Uiso 0.506(5) 1 calc PR A 1
C9 C 0.1436(8) 0.3336(7) 0.3663(9) 0.107(4) Uani 0.506(5) 1 d PDU A 1
H9A H 0.0955 0.3501 0.3865 0.161 Uiso 0.506(5) 1 calc PR A 1
H9B H 0.1332 0.3183 0.3165 0.161 Uiso 0.506(5) 1 calc PR A 1
H9C H 0.1820 0.3695 0.3663 0.161 Uiso 0.506(5) 1 calc PR A 1
C10 C 0.1187(7) 0.2136(7) 0.4136(10) 0.112(4) Uani 0.506(5) 1 d PDU A 1
H10A H 0.0697 0.2269 0.4347 0.168 Uiso 0.506(5) 1 calc PR A 1
H10B H 0.1423 0.1777 0.4426 0.168 Uiso 0.506(5) 1 calc PR A 1
H10C H 0.1087 0.1981 0.3638 0.168 Uiso 0.506(5) 1 calc PR A 1
C11 C 0.5128(4) 0.0609(3) 0.2268(4) 0.0489(15) Uani 1 1 d DU A .
C12 C 0.5169(4) 0.0390(3) 0.1456(4) 0.0726(19) Uani 1 1 d DU . .
C13 C 0.5801(8) 0.0759(7) 0.1059(6) 0.082(3) Uani 0.506(5) 1 d PDU A 1
H13A H 0.5804 0.0609 0.0554 0.123 Uiso 0.506(5) 1 calc PR A 1
H13B H 0.6306 0.0666 0.1297 0.123 Uiso 0.506(5) 1 calc PR A 1
H13C H 0.5699 0.1237 0.1073 0.123 Uiso 0.506(5) 1 calc PR A 1
C14 C 0.4360(7) 0.0505(8) 0.1069(7) 0.104(3) Uani 0.506(5) 1 d PDU A 1
H14A H 0.4383 0.0372 0.0559 0.155 Uiso 0.506(5) 1 calc PR A 1
H14B H 0.4223 0.0976 0.1097 0.155 Uiso 0.506(5) 1 calc PR A 1
H14C H 0.3968 0.0239 0.1307 0.155 Uiso 0.506(5) 1 calc PR A 1
C15 C 0.5331(9) -0.0380(5) 0.1438(7) 0.083(3) Uani 0.506(5) 1 d PDU A 1
H15A H 0.5354 -0.0528 0.0933 0.125 Uiso 0.506(5) 1 calc PR A 1
H15B H 0.4914 -0.0616 0.1676 0.125 Uiso 0.506(5) 1 calc PR A 1
H15C H 0.5826 -0.0474 0.1693 0.125 Uiso 0.506(5) 1 calc PR A 1
C16 C 0.7438(5) 0.1609(4) 0.3245(5) 0.079(2) Uani 1 1 d DU A .
C17 C 0.8247(6) 0.1596(4) 0.2889(4) 0.106(3) Uani 1 1 d DU . .
C18 C 0.8356(9) 0.0915(7) 0.2509(10) 0.125(4) Uani 0.506(5) 1 d PDU A 1
H18A H 0.8859 0.0906 0.2279 0.188 Uiso 0.506(5) 1 calc PR A 1
H18B H 0.7942 0.0851 0.2138 0.188 Uiso 0.506(5) 1 calc PR A 1
H18C H 0.8335 0.0558 0.2868 0.188 Uiso 0.506(5) 1 calc PR A 1
C19 C 0.8309(9) 0.2165(8) 0.2333(9) 0.119(4) Uani 0.506(5) 1 d PDU A 1
H19A H 0.8815 0.2145 0.2108 0.178 Uiso 0.506(5) 1 calc PR A 1
H19B H 0.8255 0.2593 0.2579 0.178 Uiso 0.506(5) 1 calc PR A 1
H19C H 0.7897 0.2119 0.1957 0.178 Uiso 0.506(5) 1 calc PR A 1
C20 C 0.8893(7) 0.1681(10) 0.3496(8) 0.121(4) Uani 0.506(5) 1 d PDU A 1
H20A H 0.9401 0.1685 0.3276 0.181 Uiso 0.506(5) 1 calc PR A 1
H20B H 0.8868 0.1311 0.3839 0.181 Uiso 0.506(5) 1 calc PR A 1
H20C H 0.8814 0.2100 0.3753 0.181 Uiso 0.506(5) 1 calc PR A 1
C21 C 0.4937(5) 0.2976(4) 0.4294(4) 0.0675(19) Uani 1 1 d DU A .
C22 C 0.4912(4) 0.3612(5) 0.4819(5) 0.102(2) Uani 1 1 d DU . .
C23 C 0.4170(8) 0.3599(9) 0.5214(9) 0.129(4) Uani 0.506(5) 1 d PDU A 1
H23A H 0.4146 0.3988 0.5532 0.193 Uiso 0.506(5) 1 calc PR A 1
H23B H 0.4148 0.3194 0.5506 0.193 Uiso 0.506(5) 1 calc PR A 1
H23C H 0.3731 0.3608 0.4863 0.193 Uiso 0.506(5) 1 calc PR A 1
C24 C 0.5592(8) 0.3637(7) 0.5323(8) 0.102(3) Uani 0.506(5) 1 d PDU A 1
H24A H 0.5559 0.4031 0.5631 0.153 Uiso 0.506(5) 1 calc PR A 1
H24B H 0.6065 0.3658 0.5045 0.153 Uiso 0.506(5) 1 calc PR A 1
H24C H 0.5604 0.3237 0.5627 0.153 Uiso 0.506(5) 1 calc PR A 1
C25 C 0.4900(11) 0.4217(4) 0.4329(8) 0.110(3) Uani 0.506(5) 1 d PDU A 1
H25A H 0.4883 0.4621 0.4625 0.164 Uiso 0.506(5) 1 calc PR A 1
H25B H 0.4442 0.4201 0.4001 0.164 Uiso 0.506(5) 1 calc PR A 1
H25C H 0.5369 0.4222 0.4044 0.164 Uiso 0.506(5) 1 calc PR A 1
C26 C 0.4977(4) 0.2648(3) 0.2315(4) 0.0508(16) Uani 1 1 d DU A .
C27 C 0.5127(3) 0.3131(3) 0.1673(4) 0.0702(19) Uani 1 1 d DU . .
C28 C 0.4688(8) 0.3804(5) 0.1799(7) 0.092(3) Uani 0.506(5) 1 d PDU A 1
H28A H 0.4782 0.4108 0.1397 0.137 Uiso 0.506(5) 1 calc PR A 1
H28B H 0.4877 0.4004 0.2256 0.137 Uiso 0.506(5) 1 calc PR A 1
H28C H 0.4131 0.3717 0.1822 0.137 Uiso 0.506(5) 1 calc PR A 1
C29 C 0.4771(8) 0.2804(6) 0.0947(5) 0.078(3) Uani 0.506(5) 1 d PDU A 1
H29A H 0.4857 0.3100 0.0536 0.117 Uiso 0.506(5) 1 calc PR A 1
H29B H 0.4213 0.2735 0.0995 0.117 Uiso 0.506(5) 1 calc PR A 1
H29C H 0.5023 0.2376 0.0864 0.117 Uiso 0.506(5) 1 calc PR A 1
C30 C 0.6011(5) 0.3247(6) 0.1593(7) 0.070(3) Uani 0.506(5) 1 d PDU A 1
H30A H 0.6092 0.3552 0.1189 0.104 Uiso 0.506(5) 1 calc PR A 1
H30B H 0.6265 0.2823 0.1498 0.104 Uiso 0.506(5) 1 calc PR A 1
H30C H 0.6231 0.3440 0.2042 0.104 Uiso 0.506(5) 1 calc PR A 1
C31 C 0.6515(3) -0.0614(3) 0.4050(3) 0.0342(12) Uani 1 1 d U . .
C32 C 0.5944(3) -0.0186(3) 0.3563(3) 0.0342(12) Uani 1 1 d U A .
H32A H 0.6222 -0.0018 0.3140 0.041 Uiso 1 1 calc R . .
H32B H 0.5514 -0.0471 0.3379 0.041 Uiso 1 1 calc R . .
C33 C 0.6936(4) -0.1118(3) 0.3557(4) 0.0464(15) Uani 1 1 d U . .
H33A H 0.7251 -0.1428 0.3861 0.056 Uiso 1 1 calc R . .
H33B H 0.6550 -0.1380 0.3270 0.056 Uiso 1 1 calc R . .
C34 C 0.6090(3) -0.0984(3) 0.4665(3) 0.0350(12) Uani 1 1 d U A .
H34A H 0.5631 -0.1222 0.4458 0.042 Uiso 1 1 calc R . .
H34B H 0.6442 -0.1315 0.4899 0.042 Uiso 1 1 calc R . .
C35 C 0.7726(4) -0.0354(3) 0.4859(4) 0.0496(15) Uani 1 1 d U . .
H35A H 0.8003 -0.0701 0.4591 0.060 Uiso 1 1 calc R . .
H35B H 0.7531 -0.0557 0.5307 0.060 Uiso 1 1 calc R . .
C36 C 0.8298(4) 0.0224(3) 0.5067(4) 0.0544(16) Uani 1 1 d U . .
H36A H 0.8650 0.0071 0.5468 0.065 Uiso 1 1 calc R . .
H36B H 0.8619 0.0318 0.4644 0.065 Uiso 1 1 calc R . .
C37 C 0.7906(4) 0.0876(4) 0.5301(4) 0.0552(17) Uani 1 1 d U . .
H37A H 0.8274 0.1132 0.5616 0.066 Uiso 1 1 calc R . .
H37B H 0.7781 0.1148 0.4865 0.066 Uiso 1 1 calc R . .
C38 C 0.6771(4) 0.1344(3) 0.6043(3) 0.0400(13) Uani 1 1 d U . .
C39 C 0.6466(4) 0.1804(3) 0.5393(3) 0.0441(14) Uani 1 1 d U A .
H39A H 0.6062 0.2108 0.5567 0.053 Uiso 1 1 calc R . .
H39B H 0.6899 0.2076 0.5217 0.053 Uiso 1 1 calc R . .
C40 C 0.7282(4) 0.1764(3) 0.6576(4) 0.0510(16) Uani 1 1 d U . .
H40A H 0.7670 0.2018 0.6306 0.061 Uiso 1 1 calc R . .
H40B H 0.6956 0.2083 0.6838 0.061 Uiso 1 1 calc R . .
C41 C 0.6079(4) 0.1017(3) 0.6442(3) 0.0392(13) Uani 1 1 d U A .
H41A H 0.6271 0.0829 0.6910 0.047 Uiso 1 1 calc R . .
H41B H 0.5688 0.1361 0.6545 0.047 Uiso 1 1 calc R . .
C3' C 0.1507(6) 0.0511(7) 0.2958(7) 0.078(3) Uani 0.494(5) 1 d PDU A 2
H3'A H 0.1036 0.0375 0.2686 0.118 Uiso 0.494(5) 1 calc PR A 2
H3'B H 0.1397 0.0905 0.3249 0.118 Uiso 0.494(5) 1 calc PR A 2
H3'C H 0.1682 0.0148 0.3279 0.118 Uiso 0.494(5) 1 calc PR A 2
C4' C 0.1884(8) 0.1245(6) 0.1903(7) 0.088(4) Uani 0.494(5) 1 d PDU A 2
H4'A H 0.1415 0.1108 0.1629 0.131 Uiso 0.494(5) 1 calc PR A 2
H4'B H 0.2295 0.1344 0.1565 0.131 Uiso 0.494(5) 1 calc PR A 2
H4'C H 0.1774 0.1643 0.2187 0.131 Uiso 0.494(5) 1 calc PR A 2
C5' C 0.2327(8) 0.0045(6) 0.1965(7) 0.107(4) Uani 0.494(5) 1 d PDU A 2
H5'A H 0.1857 -0.0091 0.1691 0.161 Uiso 0.494(5) 1 calc PR A 2
H5'B H 0.2496 -0.0315 0.2291 0.161 Uiso 0.494(5) 1 calc PR A 2
H5'C H 0.2738 0.0144 0.1627 0.161 Uiso 0.494(5) 1 calc PR A 2
C8' C 0.1963(9) 0.3408(7) 0.4549(9) 0.120(4) Uani 0.494(5) 1 d PDU A 2
H8'A H 0.1498 0.3584 0.4771 0.180 Uiso 0.494(5) 1 calc PR A 2
H8'B H 0.2160 0.3735 0.4208 0.180 Uiso 0.494(5) 1 calc PR A 2
H8'C H 0.2361 0.3316 0.4927 0.180 Uiso 0.494(5) 1 calc PR A 2
C9' C 0.1171(7) 0.2889(9) 0.3464(7) 0.107(4) Uani 0.494(5) 1 d PDU A 2
H9'A H 0.0677 0.3050 0.3642 0.161 Uiso 0.494(5) 1 calc PR A 2
H9'B H 0.1084 0.2478 0.3189 0.161 Uiso 0.494(5) 1 calc PR A 2
H9'C H 0.1392 0.3226 0.3148 0.161 Uiso 0.494(5) 1 calc PR A 2
C10' C 0.1447(8) 0.2193(7) 0.4632(9) 0.112(4) Uani 0.494(5) 1 d PDU A 2
H10D H 0.0968 0.2342 0.4851 0.168 Uiso 0.494(5) 1 calc PR A 2
H10E H 0.1837 0.2094 0.5016 0.168 Uiso 0.494(5) 1 calc PR A 2
H10F H 0.1343 0.1792 0.4344 0.168 Uiso 0.494(5) 1 calc PR A 2
C13' C 0.6039(6) 0.0363(8) 0.1245(7) 0.082(3) Uani 0.494(5) 1 d PDU A 2
H13D H 0.6070 0.0230 0.0735 0.123 Uiso 0.494(5) 1 calc PR A 2
H13E H 0.6318 0.0040 0.1554 0.123 Uiso 0.494(5) 1 calc PR A 2
H13F H 0.6274 0.0803 0.1312 0.123 Uiso 0.494(5) 1 calc PR A 2
C14' C 0.4763(9) 0.0939(7) 0.0973(6) 0.104(3) Uani 0.494(5) 1 d PDU A 2
H14D H 0.4780 0.0811 0.0461 0.155 Uiso 0.494(5) 1 calc PR A 2
H14E H 0.5032 0.1363 0.1048 0.155 Uiso 0.494(5) 1 calc PR A 2
H14F H 0.4222 0.0985 0.1109 0.155 Uiso 0.494(5) 1 calc PR A 2
C15' C 0.4780(9) -0.0283(6) 0.1322(7) 0.083(3) Uani 0.494(5) 1 d PDU A 2
H15D H 0.4810 -0.0401 0.0808 0.125 Uiso 0.494(5) 1 calc PR A 2
H15E H 0.4236 -0.0257 0.1452 0.125 Uiso 0.494(5) 1 calc PR A 2
H15F H 0.5045 -0.0622 0.1620 0.125 Uiso 0.494(5) 1 calc PR A 2
C18' C 0.8126(9) 0.1718(10) 0.2057(6) 0.125(4) Uani 0.494(5) 1 d PDU A 2
H18D H 0.8628 0.1705 0.1825 0.188 Uiso 0.494(5) 1 calc PR A 2
H18E H 0.7886 0.2154 0.1975 0.188 Uiso 0.494(5) 1 calc PR A 2
H18F H 0.7787 0.1372 0.1847 0.188 Uiso 0.494(5) 1 calc PR A 2
C19' C 0.8755(8) 0.2169(8) 0.3217(10) 0.119(4) Uani 0.494(5) 1 d PDU A 2
H19D H 0.9263 0.2165 0.2997 0.178 Uiso 0.494(5) 1 calc PR A 2
H19E H 0.8822 0.2107 0.3743 0.178 Uiso 0.494(5) 1 calc PR A 2
H19F H 0.8500 0.2596 0.3118 0.178 Uiso 0.494(5) 1 calc PR A 2
C20' C 0.8652(8) 0.0924(7) 0.3024(10) 0.121(4) Uani 0.494(5) 1 d PDU A 2
H20D H 0.9157 0.0926 0.2798 0.181 Uiso 0.494(5) 1 calc PR A 2
H20E H 0.8331 0.0567 0.2812 0.181 Uiso 0.494(5) 1 calc PR A 2
H20F H 0.8724 0.0850 0.3547 0.181 Uiso 0.494(5) 1 calc PR A 2
C23' C 0.4709(12) 0.3360(8) 0.5563(5) 0.129(4) Uani 0.494(5) 1 d PDU A 2
H23D H 0.4683 0.3735 0.5899 0.193 Uiso 0.494(5) 1 calc PR A 2
H23E H 0.5106 0.3047 0.5739 0.193 Uiso 0.494(5) 1 calc PR A 2
H23F H 0.4205 0.3136 0.5531 0.193 Uiso 0.494(5) 1 calc PR A 2
C24' C 0.5706(6) 0.3909(7) 0.4882(9) 0.102(3) Uani 0.494(5) 1 d PDU A 2
H24D H 0.5697 0.4301 0.5197 0.153 Uiso 0.494(5) 1 calc PR A 2
H24E H 0.5872 0.4040 0.4400 0.153 Uiso 0.494(5) 1 calc PR A 2
H24F H 0.6070 0.3582 0.5091 0.153 Uiso 0.494(5) 1 calc PR A 2
C25' C 0.4327(9) 0.4098(6) 0.4558(9) 0.110(3) Uani 0.494(5) 1 d PDU A 2
H25D H 0.4328 0.4480 0.4887 0.164 Uiso 0.494(5) 1 calc PR A 2
H25E H 0.3814 0.3890 0.4543 0.164 Uiso 0.494(5) 1 calc PR A 2
H25F H 0.4452 0.4247 0.4069 0.164 Uiso 0.494(5) 1 calc PR A 2
C28' C 0.5081(9) 0.3866(4) 0.1956(7) 0.092(3) Uani 0.494(5) 1 d PDU A 2
H28D H 0.5174 0.4173 0.1556 0.137 Uiso 0.494(5) 1 calc PR A 2
H28E H 0.5474 0.3934 0.2345 0.137 Uiso 0.494(5) 1 calc PR A 2
H28F H 0.4565 0.3948 0.2142 0.137 Uiso 0.494(5) 1 calc PR A 2
C29' C 0.4528(7) 0.3011(7) 0.1034(5) 0.078(3) Uani 0.494(5) 1 d PDU A 2
H29D H 0.4630 0.3320 0.0638 0.117 Uiso 0.494(5) 1 calc PR A 2
H29E H 0.4003 0.3085 0.1203 0.117 Uiso 0.494(5) 1 calc PR A 2
H29F H 0.4574 0.2553 0.0860 0.117 Uiso 0.494(5) 1 calc PR A 2
C30' C 0.5976(5) 0.2995(7) 0.1400(7) 0.070(3) Uani 0.494(5) 1 d PDU A 2
H30D H 0.6082 0.3295 0.0997 0.104 Uiso 0.494(5) 1 calc PR A 2
H30E H 0.6014 0.2534 0.1236 0.104 Uiso 0.494(5) 1 calc PR A 2
H30F H 0.6355 0.3073 0.1799 0.104 Uiso 0.494(5) 1 calc PR A 2
Fe1 Fe 0.38490(5) 0.21044(4) 0.33389(5) 0.0390(2) Uani 1 1 d . A .
Fe2 Fe 0.43876(5) 0.05180(4) 0.37213(4) 0.0298(2) Uani 1 1 d . . .
Fe3 Fe 0.61661(5) 0.04315(4) 0.49966(4) 0.0287(2) Uani 1 1 d . A .
N1 N 0.7054(3) -0.0100(2) 0.4398(2) 0.0362(11) Uani 1 1 d D . .
N2 N 0.7171(3) 0.0751(2) 0.5705(2) 0.0385(12) Uani 1 1 d D . .
O1 O 0.3207(3) 0.1458(2) 0.2680(2) 0.0551(12) Uani 1 1 d . . .
O2 O 0.3209(2) 0.0500(2) 0.3348(2) 0.0451(11) Uani 1 1 d . . .
O3 O 0.2818(3) 0.2769(2) 0.3235(3) 0.0641(14) Uani 1 1 d . . .
O4 O 0.2923(3) 0.2019(3) 0.4102(3) 0.0655(14) Uani 1 1 d . . .
O5 O 0.4612(3) 0.0316(2) 0.2648(2) 0.0430(10) Uani 1 1 d . . .
O6 O 0.5593(3) 0.1050(2) 0.2502(2) 0.0493(11) Uani 1 1 d . . .
O7 O 0.7108(3) 0.1084(2) 0.3414(3) 0.0603(13) Uani 1 1 d . . .
O8 O 0.7128(3) 0.2177(3) 0.3393(4) 0.0888(19) Uani 1 1 d . . .
O9 O 0.5547(3) 0.2630(2) 0.4264(3) 0.0625(14) Uani 1 1 d . . .
O10 O 0.4298(3) 0.2864(2) 0.3950(3) 0.0685(14) Uani 1 1 d . . .
O11 O 0.4263(3) 0.2504(2) 0.2415(2) 0.0542(12) Uani 1 1 d . . .
O12 O 0.5535(3) 0.2448(2) 0.2714(3) 0.0593(13) Uani 1 1 d . . .
O13 O 0.5620(2) 0.03833(17) 0.39624(19) 0.0293(8) Uani 1 1 d . . .
O14 O 0.5849(2) -0.05018(17) 0.51991(19) 0.0332(9) Uani 1 1 d . . .
O15 O 0.7428(3) -0.0762(3) 0.3079(3) 0.0761(16) Uani 1 1 d . . .
H15G H 0.7657 -0.1033 0.2816 0.114 Uiso 1 1 calc R . .
O16 O 0.6148(2) 0.13993(18) 0.4806(2) 0.0372(9) Uani 1 1 d . . .
O17 O 0.5720(2) 0.04956(17) 0.60035(19) 0.0324(9) Uani 1 1 d . . .
O18 O 0.7663(3) 0.1321(2) 0.7079(3) 0.0757(16) Uani 1 1 d . . .
H18G H 0.7758 0.1520 0.7471 0.114 Uiso 1 1 calc R . .
O19 O 0.4554(2) 0.14517(17) 0.3690(2) 0.0330(9) Uani 1 1 d . . .
Y1 Y 0.58570(3) 0.16479(3) 0.35930(3) 0.03590(17) Uani 1 1 d . A .
H1 H 0.7312 0.0144 0.4017 0.054 Uiso 1 1 d RD . .
H2 H 0.7322 0.0473 0.6120 0.054 Uiso 1 1 d RD . .

loop_
_atom_site_aniso_label
_atom_site_aniso_U_11
_atom_site_aniso_U_22
_atom_site_aniso_U_33
_atom_site_aniso_U_23
_atom_site_aniso_U_13
_atom_site_aniso_U_12
C1 0.055(4) 0.050(4) 0.045(4) 0.003(3) -0.010(3) 0.000(3)
C2 0.075(6) 0.067(5) 0.077(6) 0.020(4) -0.037(5) -0.010(4)
C3 0.073(4) 0.077(5) 0.084(4) 0.003(3) -0.007(3) 0.001(3)
C4 0.087(5) 0.089(4) 0.086(5) 0.006(3) -0.009(3) 0.000(3)
C5 0.112(5) 0.108(5) 0.102(5) -0.001(4) -0.008(3) -0.006(3)
C6 0.078(4) 0.068(4) 0.070(4) 0.019(4) 0.011(4) 0.019(4)
C7 0.092(5) 0.095(5) 0.097(4) 0.022(4) 0.024(4) 0.027(4)
C8 0.120(5) 0.122(5) 0.117(4) -0.006(3) 0.014(3) 0.008(3)
C9 0.103(5) 0.105(4) 0.114(5) 0.004(3) 0.010(3) 0.012(3)
C10 0.106(5) 0.117(4) 0.114(5) 0.004(3) 0.013(3) 0.004(3)
C11 0.058(4) 0.045(3) 0.044(3) 0.009(3) 0.006(3) 0.003(3)
C12 0.085(4) 0.079(4) 0.054(3) -0.006(3) 0.008(3) -0.006(3)
C13 0.089(4) 0.084(4) 0.073(4) -0.004(3) 0.013(3) -0.002(3)
C14 0.106(4) 0.110(5) 0.094(4) 0.001(3) -0.006(3) -0.002(3)
C15 0.088(4) 0.084(4) 0.078(4) -0.013(3) 0.007(3) -0.005(3)
C16 0.073(4) 0.081(4) 0.082(4) 0.019(4) 0.005(3) -0.001(4)
C17 0.095(4) 0.111(4) 0.112(4) 0.015(4) 0.018(4) 0.000(4)
C18 0.124(5) 0.128(5) 0.125(5) -0.001(3) 0.016(3) 0.002(3)
C19 0.117(5) 0.119(5) 0.121(5) 0.009(3) 0.015(3) -0.005(3)
C20 0.112(5) 0.125(5) 0.124(5) 0.005(3) 0.008(3) 0.002(3)
C21 0.076(4) 0.057(3) 0.068(3) 0.001(3) -0.014(3) 0.002(3)
C22 0.109(4) 0.090(4) 0.106(4) -0.012(3) -0.010(3) 0.008(4)
C23 0.129(4) 0.131(5) 0.127(5) -0.011(3) 0.008(3) 0.006(3)
C24 0.109(4) 0.096(4) 0.100(4) -0.010(3) -0.006(3) -0.002(3)
C25 0.113(5) 0.100(4) 0.115(4) -0.004(3) -0.005(3) 0.005(3)
C26 0.053(3) 0.051(3) 0.049(3) 0.008(2) 0.002(3) -0.001(3)
C27 0.071(3) 0.073(3) 0.067(3) 0.019(3) 0.010(3) -0.003(3)
C28 0.092(5) 0.085(4) 0.097(4) 0.010(3) 0.003(3) 0.000(3)
C29 0.075(4) 0.084(4) 0.074(4) 0.013(3) 0.001(3) 0.009(3)
C30 0.068(3) 0.072(4) 0.069(4) 0.006(3) 0.009(3) -0.009(3)
C31 0.038(2) 0.031(2) 0.033(2) -0.0017(19) 0.003(2) 0.002(2)
C32 0.041(3) 0.033(2) 0.029(2) -0.003(2) 0.005(2) 0.003(2)
C33 0.051(3) 0.042(3) 0.046(3) -0.002(2) 0.011(2) 0.009(2)
C34 0.042(3) 0.029(2) 0.034(2) -0.004(2) 0.003(2) 0.003(2)
C35 0.047(3) 0.050(3) 0.052(3) 0.001(2) -0.002(2) 0.007(2)
C36 0.049(3) 0.060(3) 0.054(3) 0.001(2) -0.001(2) 0.001(2)
C37 0.053(3) 0.056(3) 0.056(3) 0.000(3) 0.000(3) -0.005(3)
C38 0.049(3) 0.033(2) 0.038(2) -0.002(2) -0.001(2) -0.007(2)
C39 0.053(3) 0.035(3) 0.044(3) 0.000(2) -0.003(2) -0.003(2)
C40 0.057(3) 0.044(3) 0.052(3) -0.005(2) -0.010(2) -0.008(2)
C41 0.049(3) 0.032(2) 0.036(3) -0.003(2) 0.002(2) -0.003(2)
C3' 0.073(4) 0.077(5) 0.084(4) 0.003(3) -0.007(3) 0.001(3)
C4' 0.087(5) 0.089(4) 0.086(5) 0.006(3) -0.009(3) 0.000(3)
C5' 0.112(5) 0.108(5) 0.102(5) -0.001(4) -0.008(3) -0.006(3)
C8' 0.120(5) 0.122(5) 0.117(4) -0.006(3) 0.014(3) 0.008(3)
C9' 0.103(5) 0.105(4) 0.114(5) 0.004(3) 0.010(3) 0.012(3)
C10' 0.106(5) 0.117(4) 0.114(5) 0.004(3) 0.013(3) 0.004(3)
C13' 0.089(4) 0.084(4) 0.073(4) -0.004(3) 0.013(3) -0.002(3)
C14' 0.106(4) 0.110(5) 0.094(4) 0.001(3) -0.006(3) -0.002(3)
C15' 0.088(4) 0.084(4) 0.078(4) -0.013(3) 0.007(3) -0.005(3)
C18' 0.124(5) 0.128(5) 0.125(5) -0.001(3) 0.016(3) 0.002(3)
C19' 0.117(5) 0.119(5) 0.121(5) 0.009(3) 0.015(3) -0.005(3)
C20' 0.112(5) 0.125(5) 0.124(5) 0.005(3) 0.008(3) 0.002(3)
C23' 0.129(4) 0.131(5) 0.127(5) -0.011(3) 0.008(3) 0.006(3)
C24' 0.109(4) 0.096(4) 0.100(4) -0.010(3) -0.006(3) -0.002(3)
C25' 0.113(5) 0.100(4) 0.115(4) -0.004(3) -0.005(3) 0.005(3)
C28' 0.092(5) 0.085(4) 0.097(4) 0.010(3) 0.003(3) 0.000(3)
C29' 0.075(4) 0.084(4) 0.074(4) 0.013(3) 0.001(3) 0.009(3)
C30' 0.068(3) 0.072(4) 0.069(4) 0.006(3) 0.009(3) -0.009(3)
Fe1 0.0450(5) 0.0335(5) 0.0388(5) 0.0063(4) 0.0049(4) 0.0061(4)
Fe2 0.0393(5) 0.0253(4) 0.0246(4) 0.0010(3) -0.0011(3) -0.0024(3)
Fe3 0.0354(4) 0.0226(4) 0.0280(4) 0.0002(3) -0.0004(3) -0.0014(3)
N1 0.032(3) 0.036(3) 0.040(3) 0.001(2) 0.002(2) 0.000(2)
N2 0.040(3) 0.035(3) 0.041(3) 0.004(2) -0.002(2) -0.007(2)
O1 0.061(3) 0.048(3) 0.055(3) 0.014(2) -0.017(2) -0.004(2)
O2 0.046(3) 0.043(2) 0.045(2) 0.013(2) -0.010(2) -0.001(2)
O3 0.062(3) 0.060(3) 0.072(3) 0.027(3) 0.013(3) 0.022(3)
O4 0.078(3) 0.071(3) 0.049(3) 0.025(2) 0.025(3) 0.034(3)
O5 0.062(3) 0.040(2) 0.027(2) -0.0013(18) 0.002(2) -0.002(2)
O6 0.062(3) 0.054(3) 0.033(2) 0.004(2) 0.010(2) -0.007(2)
O7 0.056(3) 0.051(3) 0.074(3) 0.014(3) 0.016(3) -0.003(2)
O8 0.056(3) 0.064(4) 0.148(6) 0.032(4) 0.010(4) -0.016(3)
O9 0.076(4) 0.039(3) 0.071(3) -0.005(2) -0.023(3) 0.010(2)
O10 0.080(4) 0.044(3) 0.081(4) -0.013(3) -0.001(3) 0.018(3)
O11 0.054(3) 0.063(3) 0.046(3) 0.024(2) 0.008(2) -0.003(2)
O12 0.059(3) 0.054(3) 0.065(3) 0.025(2) -0.003(3) -0.002(2)
O13 0.036(2) 0.0246(19) 0.0276(19) -0.0039(15) 0.0021(16) 0.0019(16)
O14 0.051(2) 0.0228(19) 0.0260(19) -0.0032(15) 0.0036(17) 0.0025(17)
O15 0.093(4) 0.065(3) 0.073(4) -0.008(3) 0.044(3) 0.022(3)
O16 0.052(2) 0.0220(19) 0.037(2) -0.0024(16) -0.0027(19) -0.0053(18)
O17 0.041(2) 0.029(2) 0.0270(19) -0.0058(16) -0.0027(17) -0.0041(17)
O18 0.100(4) 0.058(3) 0.066(3) -0.012(3) -0.041(3) -0.013(3)
O19 0.042(2) 0.0243(19) 0.033(2) 0.0023(16) 0.0019(18) -0.0010(17)
Y1 0.0417(3) 0.0307(3) 0.0351(3) 0.0073(2) -0.0010(3) -0.0035(3)

loop_
_atom_type_symbol
_atom_type_description
_atom_type_scat_dispersion_real
_atom_type_scat_dispersion_imag
_atom_type_scat_source
C C 0.0033 0.0016 'International Tables Vol C Tables 4.2.6.8 and 6.1.1.4'
H H 0.0000 0.0000 'International Tables Vol C Tables 4.2.6.8 and 6.1.1.4'
N N 0.0061 0.0033 'International Tables Vol C Tables 4.2.6.8 and 6.1.1.4'
O O 0.0106 0.0060 'International Tables Vol C Tables 4.2.6.8 and 6.1.1.4'
Fe Fe 0.3463 0.8444 'International Tables Vol C Tables 4.2.6.8 and 6.1.1.4'
Y Y -2.7962 3.5667 'International Tables Vol C Tables 4.2.6.8 and 6.1.1.4'

loop_
_geom_angle_atom_site_label_1
_geom_angle_atom_site_label_2
_geom_angle_atom_site_label_3
_geom_angle
_geom_angle_site_symmetry_1
_geom_angle_site_symmetry_3
O1 C1 O2 124.0(6) . .
O1 C1 C2 116.4(5) . .
O2 C1 C2 119.6(5) . .
C4' C2 C3 126.4(9) . .
C4' C2 C3' 110.2(6) . .
C3 C2 C3' 21.3(8) . .
C4' C2 C5 89.4(9) . .
C3 C2 C5 109.2(6) . .
C3' C2 C5 126.9(9) . .
C4' C2 C4 22.2(9) . .
C3 C2 C4 109.2(6) . .
C3' C2 C4 90.4(8) . .
C5 C2 C4 109.7(6) . .
C4' C2 C5' 109.3(6) . .
C3 C2 C5' 89.1(9) . .
C3' C2 C5' 108.9(6) . .
C5 C2 C5' 22.2(9) . .
C4 C2 C5' 127.3(9) . .
C4' C2 C1 109.7(6) . .
C3 C2 C1 110.6(6) . .
C3' C2 C1 109.6(6) . .
C5 C2 C1 108.8(6) . .
C4 C2 C1 109.3(6) . .
C5' C2 C1 109.1(6) . .
O3 C6 O4 118.3(7) . .
O3 C6 C7 121.9(6) . .
O4 C6 C7 119.7(6) . .
C9 C7 C10' 139.1(10) . .
C9 C7 C8' 72.6(8) . .
C10' C7 C8' 113.4(6) . .
C9 C7 C10 112.9(6) . .
C10' C7 C10 37.6(7) . .
C8' C7 C10 142.4(10) . .
C9 C7 C8 112.4(6) . .
C10' C7 C8 74.3(8) . .
C8' C7 C8 42.1(7) . .
C10 C7 C8 110.7(6) . .
C9 C7 C9' 39.7(7) . .
C10' C7 C9' 111.5(6) . .
C8' C7 C9' 111.0(6) . .
C10 C7 C9' 76.4(7) . .
C8 C7 C9' 143.9(10) . .
C9 C7 C6 108.3(6) . .
C10' C7 C6 108.2(6) . .
C8' C7 C6 106.5(6) . .
C10 C7 C6 106.4(6) . .
C8 C7 C6 105.7(6) . .
C9' C7 C6 105.8(6) . .
O6 C11 O5 125.2(6) . .
O6 C11 C12 118.4(5) . .
O5 C11 C12 116.3(5) . .
C15' C12 C13 132.1(9) . .
C15' C12 C14 71.2(7) . .
C13 C12 C14 110.5(6) . .
C15' C12 C11 111.7(6) . .
C13 C12 C11 112.2(6) . .
C14 C12 C11 109.0(6) . .
C15' C12 C13' 110.4(6) . .
C13 C12 C13' 35.9(7) . .
C14 C12 C13' 137.8(9) . .
C11 C12 C13' 108.8(6) . .
C15' C12 C14' 110.4(6) . .
C13 C12 C14' 72.5(7) . .
C14 C12 C14' 42.4(7) . .
C11 C12 C14' 108.1(6) . .
C13' C12 C14' 107.2(6) . .
C15' C12 C15 37.1(6) . .
C13 C12 C15 109.7(6) . .
C14 C12 C15 107.1(6) . .
C11 C12 C15 108.2(5) . .
C13' C12 C15 77.8(7) . .
C14' C12 C15 139.2(9) . .
O7 C16 O8 120.1(8) . .
O7 C16 C17 120.9(7) . .
O8 C16 C17 118.9(7) . .
C20' C17 C19 135.9(12) . .
C20' C17 C18 40.2(8) . .
C19 C17 C18 110.0(7) . .
C20' C17 C19' 110.0(7) . .
C19 C17 C19' 70.0(8) . .
C18 C17 C19' 138.8(11) . .
C20' C17 C20 70.9(8) . .
C19 C17 C20 109.3(7) . .
C18 C17 C20 109.0(7) . .
C19' C17 C20 42.5(7) . .
C20' C17 C18' 110.0(7) . .
C19 C17 C18' 40.5(8) . .
C18 C17 C18' 73.1(8) . .
C19' C17 C18' 108.6(7) . .
C20 C17 C18' 139.0(11) . .
C20' C17 C16 110.7(7) . .
C19 C17 C16 110.5(7) . .
C18 C17 C16 109.1(7) . .
C19' C17 C16 108.9(7) . .
C20 C17 C16 108.9(7) . .
C18' C17 C16 108.6(7) . .
O9 C21 O10 126.1(8) . .
O9 C21 C22 120.3(6) . .
O10 C21 C22 113.5(6) . .
C24 C22 C25' 134.8(11) . .
C24 C22 C23 111.8(7) . .
C25' C22 C23 65.3(8) . .
C24 C22 C24' 39.6(7) . .
C25' C22 C24' 112.0(7) . .
C23 C22 C24' 140.0(11) . .
C24 C22 C23' 69.2(8) . .
C25' C22 C23' 109.9(7) . .
C23 C22 C23' 47.5(8) . .
C24' C22 C23' 107.7(7) . .
C24 C22 C25 110.0(7) . .
C25' C22 C25 43.7(7) . .
C23 C22 C25 108.1(7) . .
C24' C22 C25 73.6(8) . .
C23' C22 C25 144.0(11) . .
C24 C22 C21 111.7(7) . .
C25' C22 C21 111.4(7) . .
C23 C22 C21 108.8(7) . .
C24' C22 C21 108.7(7) . .
C23' C22 C21 106.9(7) . .
C25 C22 C21 106.3(6) . .
O12 C26 O11 124.3(6) . .
O12 C26 C27 119.8(5) . .
O11 C26 C27 115.8(5) . .
C30 C27 C29' 125.4(8) . .
C30 C27 C26 110.8(5) . .
C29' C27 C26 110.6(6) . .
C30 C27 C28' 87.2(7) . .
C29' C27 C28' 110.8(6) . .
C26 C27 C28' 108.9(5) . .
C30 C27 C28 111.4(6) . .
C29' C27 C28 86.2(7) . .
C26 C27 C28 109.3(5) . .
C28' C27 C28 27.2(7) . .
C30 C27 C30' 22.8(7) . .
C29' C27 C30' 109.2(6) . .
C26 C27 C30' 108.2(5) . .
C28' C27 C30' 109.0(6) . .
C28 C27 C30' 130.5(8) . .
C30 C27 C29 109.5(6) . .
C29' C27 C29 22.5(7) . .
C26 C27 C29 108.0(5) . .
C28' C27 C29 130.1(8) . .
C28 C27 C29 107.7(5) . .
C30' C27 C29 89.8(7) . .
N1 C31 C33 113.4(5) . .
N1 C31 C34 108.4(4) . .
C33 C31 C34 110.7(5) . .
N1 C31 C32 103.4(4) . .
C33 C31 C32 108.7(5) . .
C34 C31 C32 112.1(5) . .
O13 C32 C31 112.4(4) . .
O15 C33 C31 109.4(5) . .
O14 C34 C31 109.0(4) . .
N1 C35 C36 110.7(5) . .
C37 C36 C35 114.9(6) . .
N2 C37 C36 112.2(6) . .
N2 C38 C40 115.5(5) . .
N2 C38 C41 103.1(4) . .
C40 C38 C41 110.9(5) . .
N2 C38 C39 107.0(5) . .
C40 C38 C39 109.1(5) . .
C41 C38 C39 111.1(5) . .
O16 C39 C38 110.0(5) . .
O18 C40 C38 108.1(5) . .
O17 C41 C38 111.1(5) . .
O19 Fe1 O11 108.70(18) . .
O19 Fe1 O10 95.96(18) . .
O11 Fe1 O10 91.6(2) . .
O19 Fe1 O1 95.13(17) . .
O11 Fe1 O1 87.38(19) . .
O10 Fe1 O1 168.6(2) . .
O19 Fe1 O4 101.71(17) . .
O11 Fe1 O4 149.38(18) . .
O10 Fe1 O4 88.6(2) . .
O1 Fe1 O4 86.5(2) . .
O19 Fe1 O3 161.64(18) . .
O11 Fe1 O3 89.66(19) . .
O10 Fe1 O3 83.4(2) . .
O1 Fe1 O3 85.3(2) . .
O4 Fe1 O3 59.95(17) . .
O19 Fe2 O14 94.61(15) . 3_656
O19 Fe2 O5 97.57(16) . .
O14 Fe2 O5 167.76(15) 3_656 .
O19 Fe2 O17 167.46(15) . 3_656
O14 Fe2 O17 74.25(14) 3_656 3_656
O5 Fe2 O17 93.50(15) . 3_656
O19 Fe2 O2 98.69(16) . .
O14 Fe2 O2 95.35(17) 3_656 .
O5 Fe2 O2 84.03(17) . .
O17 Fe2 O2 88.25(15) 3_656 .
O19 Fe2 O13 88.95(15) . .
O14 Fe2 O13 91.51(15) 3_656 .
O5 Fe2 O13 87.52(16) . .
O17 Fe2 O13 85.67(14) 3_656 .
O2 Fe2 O13 169.27(15) . .
O16 Fe3 O14 163.10(17) . .
O16 Fe3 O17 95.45(15) . .
O14 Fe3 O17 76.96(14) . .
O16 Fe3 O13 83.15(14) . .
O14 Fe3 O13 90.51(14) . .
O17 Fe3 O13 131.15(15) . .
O16 Fe3 N1 113.38(17) . .
O14 Fe3 N1 80.61(16) . .
O17 Fe3 N1 141.29(16) . .
O13 Fe3 N1 79.66(16) . .
O16 Fe3 N2 80.03(16) . .
O14 Fe3 N2 112.03(16) . .
O17 Fe3 N2 76.06(16) . .
O13 Fe3 N2 149.41(16) . .
N1 Fe3 N2 83.83(18) . .
C35 N1 C31 117.2(4) . .
C35 N1 Fe3 114.8(4) . .
C31 N1 Fe3 96.6(3) . .
C37 N2 C38 118.1(5) . .
C37 N2 Fe3 114.1(4) . .
C38 N2 Fe3 96.4(3) . .
C1 O1 Fe1 127.9(4) . .
C1 O2 Fe2 124.7(4) . .
C6 O3 Fe1 89.8(4) . .
C6 O4 Fe1 92.0(4) . .
C11 O5 Fe2 125.7(4) . .
C11 O6 Y1 138.3(4) . .
C16 O7 Y1 93.0(5) . .
C16 O8 Y1 91.5(5) . .
C21 O9 Y1 132.5(5) . .
C21 O10 Fe1 135.6(5) . .
C26 O11 Fe1 125.2(4) . .
C26 O12 Y1 141.6(4) . .
C32 O13 Fe3 108.7(3) . .
C32 O13 Fe2 112.2(3) . .
Fe3 O13 Fe2 125.78(17) . .
C32 O13 Y1 123.2(3) . .
Fe3 O13 Y1 96.87(13) . .
Fe2 O13 Y1 89.23(12) . .
C34 O14 Fe3 114.5(3) . .
C34 O14 Fe2 136.0(3) . 3_656
Fe3 O14 Fe2 105.22(16) . 3_656
C39 O16 Fe3 114.7(3) . .
C39 O16 Y1 131.4(3) . .
Fe3 O16 Y1 112.53(16) . .
C41 O17 Fe3 112.7(3) . .
C41 O17 Fe2 127.2(3) . 3_656
Fe3 O17 Fe2 101.36(15) . 3_656
Fe1 O19 Fe2 126.9(2) . .
Fe1 O19 Y1 118.32(17) . .
Fe2 O19 Y1 108.74(17) . .
O19 Y1 O16 93.84(14) . .
O19 Y1 O12 87.88(15) . .
O16 Y1 O12 148.38(16) . .
O19 Y1 O6 79.60(15) . .
O16 Y1 O6 137.15(14) . .
O12 Y1 O6 74.21(17) . .
O19 Y1 O9 82.22(16) . .
O16 Y1 O9 74.14(14) . .
O12 Y1 O9 74.84(17) . .
O6 Y1 O9 144.45(16) . .
O19 Y1 O7 142.56(15) . .
O16 Y1 O7 82.50(16) . .
O12 Y1 O7 114.29(17) . .
O6 Y1 O7 78.29(17) . .
O9 Y1 O7 131.16(17) . .
O19 Y1 O8 163.76(16) . .
O16 Y1 O8 94.19(19) . .
O12 Y1 O8 77.93(18) . .
O6 Y1 O8 103.7(2) . .
O9 Y1 O8 86.4(2) . .
O7 Y1 O8 52.79(18) . .
O19 Y1 O13 69.95(12) . .
O16 Y1 O13 65.18(12) . .
O12 Y1 O13 143.01(15) . .
O6 Y1 O13 72.93(13) . .
O9 Y1 O13 127.88(15) . .
O7 Y1 O13 74.84(13) . .
O8 Y1 O13 126.29(16) . .

loop_
_geom_bond_atom_site_label_1
_geom_bond_atom_site_label_2
_geom_bond_distance
_geom_bond_site_symmetry_2
C1 O1 1.269(7) .
C1 O2 1.272(7) .
C1 C2 1.539(10) .
C2 C4' 1.518(8) .
C2 C3 1.520(8) .
C2 C3' 1.524(8) .
C2 C5 1.524(8) .
C2 C4 1.526(8) .
C2 C5' 1.528(8) .
C6 O3 1.249(8) .
C6 O4 1.262(8) .
C6 C7 1.564(12) .
C7 C9 1.522(9) .
C7 C10' 1.525(9) .
C7 C8' 1.534(9) .
C7 C10 1.546(9) .
C7 C8 1.549(9) .
C7 C9' 1.558(9) .
C11 O6 1.237(7) .
C11 O5 1.269(7) .
C11 C12 1.534(10) .
C12 C15' 1.496(8) .
C12 C13 1.497(8) .
C12 C14 1.531(8) .
C12 C13' 1.535(8) .
C12 C14' 1.538(8) .
C12 C15 1.543(8) .
C16 O7 1.220(9) .
C16 O8 1.269(9) .
C16 C17 1.533(13) .
C17 C20' 1.508(10) .
C17 C19 1.513(9) .
C17 C18 1.524(9) .
C17 C19' 1.527(10) .
C17 C20 1.529(10) .
C17 C18' 1.530(10) .
C21 O9 1.239(9) .
C21 O10 1.247(8) .
C21 C22 1.575(12) .
C22 C24 1.442(6) .
C22 C25' 1.445(6) .
C22 C23 1.465(6) .
C22 C24' 1.468(6) .
C22 C23' 1.483(6) .
C22 C25 1.487(6) .
C26 O12 1.233(7) .
C26 O11 1.259(7) .
C26 C27 1.530(10) .
C27 C30 1.524(8) .
C27 C29' 1.528(8) .
C27 C28' 1.540(8) .
C27 C28 1.542(8) .
C27 C30' 1.558(8) .
C27 C29 1.564(8) .
C31 N1 1.489(7) .
C31 C33 1.528(8) .
C31 C34 1.531(8) .
C31 C32 1.535(8) .
C32 O13 1.453(6) .
C33 O15 1.406(8) .
C34 O14 1.425(6) .
C35 N1 1.473(8) .
C35 C36 1.533(9) .
C36 C37 1.515(9) .
C37 N2 1.486(8) .
C38 N2 1.492(8) .
C38 C40 1.517(8) .
C38 C41 1.538(8) .
C38 C39 1.556(8) .
C39 O16 1.418(7) .
C40 O18 1.401(8) .
C41 O17 1.421(6) .
Fe1 O19 1.852(4) .
Fe1 O11 1.995(4) .
Fe1 O10 1.995(5) .
Fe1 O1 2.033(5) .
Fe1 O4 2.129(5) .
Fe1 O3 2.184(4) .
Fe2 O19 1.864(4) .
Fe2 O14 2.005(4) 3_656
Fe2 O5 2.028(4) .
Fe2 O17 2.070(4) 3_656
Fe2 O2 2.082(4) .
Fe2 O13 2.132(4) .
Fe3 O16 1.940(4) .
Fe3 O14 1.956(4) .
Fe3 O17 1.998(4) .
Fe3 O13 2.057(4) .
Fe3 N1 2.154(5) .
Fe3 N2 2.185(5) .
O6 Y1 2.326(4) .
O7 Y1 2.423(5) .
O8 Y1 2.430(5) .
O9 Y1 2.354(5) .
O12 Y1 2.291(4) .
O13 Y1 2.617(3) .
O14 Fe2 2.005(4) 3_656
O16 Y1 2.283(4) .
O17 Fe2 2.070(4) 3_656
O19 Y1 2.251(4) .

loop_
_platon_squeeze_void_nr
_platon_squeeze_void_average_x
_platon_squeeze_void_average_y
_platon_squeeze_void_average_z
_platon_squeeze_void_volume
_platon_squeeze_void_count_electrons
_platon_squeeze_void_content
1 0.000 0.000 0.500 62 7 ' '
2 0.024 0.249 0.203 10 1 ' '
3 0.035 0.672 0.750 12 1 ' '
4 0.024 0.000 0.802 7 1 ' '
5 0.226 0.603 0.559 146 23 ' '
6 0.274 0.103 0.941 146 24 ' '
7 0.500 0.500 0.000 62 7 ' '
8 0.465 0.172 0.750 12 1 ' '
9 0.476 0.749 0.297 10 2 ' '
10 0.477 0.500 0.698 7 1 ' '
11 0.530 0.259 0.700 9 1 ' '
12 0.539 0.834 0.246 11 1 ' '
13 0.524 0.500 0.302 7 1 ' '
14 0.726 0.897 0.059 146 23 ' '
15 0.774 0.397 0.441 146 24 ' '
16 0.961 0.334 0.254 11 1 ' '
17 0.969 0.759 0.800 9 1 ' '
18 0.977 0.000 0.198 7 1 ' '
